data_7223648
loop_
_publ_author_name
'Yao, Peng-Fei'
'Liu, Han-Fu'
'Huang, Fu-Ping'
'Feng, Fang-lin'
'Qin, Xiao-Huan'
'Huang, Mei-Li'
'Yu, Qing'
'Bian, He-Dong'

_publ_section_title
;
 A family of Zn(ii)/Cd(ii) halide systems incorporating
 5,5&#x2032;-di(pyridin-2-yl)-3,3&#x2032;-bi(1,2,4-triazole)
;
_journal_issue 6
_journal_name_full CrystEngComm
_journal_page_first 938
_journal_paper_doi 10.1039/C5CE02236C
_journal_volume 18
_journal_year 2016
_chemical_formula_moiety '0.33(C126 H72 Cd18 I18 N72), 0.5(O2)'
_chemical_formula_sum 'C42 H24 Cd6 I6 N24 O'
_chemical_formula_weight 2316.65
_chemical_name_systematic
;
 ? 
;
_space_group_crystal_system trigonal
_space_group_IT_number 148
_space_group_name_Hall '-R 3'
_space_group_name_H-M_alt 'R -3'
_symmetry_space_group_name_Hall '-R 3'
_symmetry_space_group_name_H-M 'R -3 :H'
_atom_sites_solution_hydrogens geom
_atom_sites_solution_primary direct
_atom_sites_solution_secondary difmap
_audit_creation_date 2015-09-28
_audit_creation_method
;
  Olex2 1.2-ac2
  (compiled 2012.03.06 svn.r2239, GUI svn.r4109)
;
_audit_update_record
;
2015-11-17 deposited with the CCDC.
2015-12-30 downloaded from the CCDC.
;
_cell_angle_alpha 90.00
_cell_angle_beta 90.00
_cell_angle_gamma 120.00
_cell_formula_units_Z 3
_cell_length_a 22.0601(14)
_cell_length_b 22.0601(14)
_cell_length_c 11.9194(15)
_cell_measurement_reflns_used 1196
_cell_measurement_temperature 293(2)
_cell_measurement_theta_max 28.7751
_cell_measurement_theta_min 3.1925
_cell_volume 5023.4(8)
_computing_cell_refinement
;
CrysAlisPro, Agilent Technologies,
Version 1.171.35.21 (release 20-01-2012 CrysAlis171 .NET)
(compiled Jan 23 2012,18:06:46)
;
_computing_data_collection
;
CrysAlisPro, Agilent Technologies,
Version 1.171.35.21 (release 20-01-2012 CrysAlis171 .NET)
(compiled Jan 23 2012,18:06:46)
;
_computing_data_reduction
;
CrysAlisPro, Agilent Technologies,
Version 1.171.35.21 (release 20-01-2012 CrysAlis171 .NET)
(compiled Jan 23 2012,18:06:46)
;
_computing_molecular_graphics
;
O. V. Dolomanov, L. J. Bourhis, R. J. Gildea, J. A. K. Howard and H. Puschmann,
OLEX2: a complete structure solution, refinement and analysis program.
J. Appl. Cryst. (2009). 42, 339-341.
;
_computing_publication_material
;
O. V. Dolomanov, L. J. Bourhis, R. J. Gildea, J. A. K. Howard and H. Puschmann,
OLEX2: a complete structure solution, refinement and analysis program.
J. Appl. Cryst. (2009). 42, 339-341.
;
_computing_structure_refinement
;
XL, G.M. Sheldrick, Acta Cryst.
(2008). A64, 112-122
;
_computing_structure_solution
;
XS, G.M. Sheldrick, Acta Cryst.
(2008). A64, 112-122
;
_diffrn_ambient_temperature 293(2)
_diffrn_detector_area_resol_mean 15.9784
_diffrn_measured_fraction_theta_full 0.998
_diffrn_measured_fraction_theta_max 0.998
_diffrn_measurement_details
;
  1 omega  -52.00   34.00   0.2500   65.0000
omega____ theta____ kappa____ phi______ frames
    -       18.2072  -38.0000   90.0000 344

  2 omega   35.00   63.00   0.2500   65.0000
omega____ theta____ kappa____ phi______ frames
    -       18.2072  178.0000  120.0000 112

  3 omega  -35.00   -6.00   0.2500   65.0000
omega____ theta____ kappa____ phi______ frames
    -      -16.8791   57.0000  -90.0000 116
;
_diffrn_measurement_device_type 'SuperNova, Single source at offset), Eos'
_diffrn_measurement_method '\w scans'
_diffrn_orient_matrix_UB_11 0.0018895000
_diffrn_orient_matrix_UB_12 0.0069812000
_diffrn_orient_matrix_UB_13 0.0582742000
_diffrn_orient_matrix_UB_21 -0.0211801000
_diffrn_orient_matrix_UB_22 0.0155715000
_diffrn_orient_matrix_UB_23 -0.0071135000
_diffrn_orient_matrix_UB_31 -0.0304431000
_diffrn_orient_matrix_UB_32 -0.0330465000
_diffrn_orient_matrix_UB_33 0.0088176000
_diffrn_radiation_monochromator mirror
_diffrn_radiation_type 'Mo K\a'
_diffrn_radiation_wavelength 0.7107
_diffrn_reflns_av_R_equivalents 0.0309
_diffrn_reflns_av_unetI/netI 0.0380
_diffrn_reflns_limit_h_max 20
_diffrn_reflns_limit_h_min -27
_diffrn_reflns_limit_k_max 26
_diffrn_reflns_limit_k_min -27
_diffrn_reflns_limit_l_max 14
_diffrn_reflns_limit_l_min -14
_diffrn_reflns_number 4746
_diffrn_reflns_theta_full 26.37
_diffrn_reflns_theta_max 26.37
_diffrn_reflns_theta_min 3.20
_diffrn_source 'SuperNova (Mo) X-ray Source'
_exptl_absorpt_coefficient_mu 4.686
_exptl_absorpt_correction_T_max 1.00000
_exptl_absorpt_correction_T_min 0.39508
_exptl_absorpt_correction_type multi-scan
_exptl_absorpt_process_details
;
CrysAlisPro, Agilent Technologies,
Version 1.171.35.21 (release 20-01-2012 CrysAlis171 .NET)
(compiled Jan 23 2012,18:06:46)
Empirical absorption correction using spherical harmonics,
 implemented in SCALE3 ABSPACK scaling algorithm.
;
_exptl_crystal_colour colourless
_exptl_crystal_density_diffrn 2.297
_exptl_crystal_density_method 'not measured'
_exptl_crystal_description block
_exptl_crystal_F_000 3174
_exptl_crystal_size_max 0.20
_exptl_crystal_size_mid 0.08
_exptl_crystal_size_min 0.05
_refine_diff_density_max 1.495
_refine_diff_density_min -1.352
_refine_diff_density_rms 0.138
_refine_ls_extinction_method none
_refine_ls_goodness_of_fit_ref 1.049
_refine_ls_hydrogen_treatment mixed
_refine_ls_matrix_type full
_refine_ls_number_parameters 124
_refine_ls_number_reflns 2288
_refine_ls_number_restraints 0
_refine_ls_restrained_S_all 1.049
_refine_ls_R_factor_all 0.0592
_refine_ls_R_factor_gt 0.0473
_refine_ls_shift/su_max 0.001
_refine_ls_shift/su_mean 0.000
_refine_ls_structure_factor_coef Fsqd
_refine_ls_weighting_details 'calc w=1/[\s^2^(Fo^2^)+(0.0602P)^2^+22.3938P] where P=(Fo^2^+2Fc^2^)/3'
_refine_ls_weighting_scheme calc
_refine_ls_wR_factor_gt 0.1167
_refine_ls_wR_factor_ref 0.1262
_reflns_number_gt 1846
_reflns_number_total 2288
_reflns_threshold_expression >2sigma(I)
_cod_data_source_file c5ce02236c2.cif
_cod_data_source_block 0104-ypf-nqq107-q5-3
_cod_depositor_comments 'Adding full bibliography for 7223645--7223650.cif.'
_cod_database_code 7223648
_reflns_odcompleteness_completeness 99.78
_reflns_odcompleteness_iscentric 1
_reflns_odcompleteness_theta 26.32

loop_
_space_group_symop_id
_space_group_symop_operation_xyz
1 'x, y, z'
2 '-y, x-y, z'
3 '-x+y, -x, z'
4 'x+2/3, y+1/3, z+1/3'
5 '-y+2/3, x-y+1/3, z+1/3'
6 '-x+y+2/3, -x+1/3, z+1/3'
7 'x+1/3, y+2/3, z+2/3'
8 '-y+1/3, x-y+2/3, z+2/3'
9 '-x+y+1/3, -x+2/3, z+2/3'
10 '-x, -y, -z'
11 'y, -x+y, -z'
12 'x-y, x, -z'
13 '-x+2/3, -y+1/3, -z+1/3'
14 'y+2/3, -x+y+1/3, -z+1/3'
15 'x-y+2/3, x+1/3, -z+1/3'
16 '-x+1/3, -y+2/3, -z+2/3'
17 'y+1/3, -x+y+2/3, -z+2/3'
18 'x-y+1/3, x+2/3, -z+2/3'

loop_
_atom_site_label
_atom_site_type_symbol
_atom_site_fract_x
_atom_site_fract_y
_atom_site_fract_z
_atom_site_U_iso_or_equiv
_atom_site_adp_type
_atom_site_occupancy
_atom_site_symmetry_multiplicity
_atom_site_calc_flag
_atom_site_refinement_flags
I1 I 0.64305(3) 0.43670(3) 0.18345(5) 0.0690(2) Uani 1 1 d .
Cd1 Cd 0.52260(3) 0.39611(2) 0.31672(5) 0.0569(2) Uani 1 1 d .
N1 N 0.5670(3) 0.4940(3) 0.4190(5) 0.0485(13) Uani 1 1 d .
N2 N 0.6365(3) 0.5403(3) 0.4254(5) 0.0490(13) Uani 1 1 d .
N3 N 0.5833(3) 0.5785(3) 0.5412(5) 0.0525(14) Uani 1 1 d .
N4 N 0.7667(3) 0.6420(3) 0.4761(6) 0.0643(16) Uani 1 1 d .
C1 C 0.8324(4) 0.6935(5) 0.4958(9) 0.096(3) Uani 1 1 d .
H1 H 0.8695 0.6912 0.4633 0.116 Uiso 1 1 calc R
C2 C 0.8462(6) 0.7499(6) 0.5630(12) 0.121(4) Uani 1 1 d .
H2 H 0.8921 0.7837 0.5790 0.146 Uiso 1 1 calc R
C3 C 0.7920(6) 0.7558(6) 0.6058(11) 0.113(4) Uani 1 1 d .
H3 H 0.8007 0.7951 0.6471 0.136 Uiso 1 1 calc R
C4 C 0.7245(5) 0.7031(4) 0.5873(8) 0.083(3) Uani 1 1 d .
H4 H 0.6870 0.7053 0.6183 0.099 Uiso 1 1 calc R
C5 C 0.7135(4) 0.6472(4) 0.5226(6) 0.0545(17) Uani 1 1 d .
C6 C 0.6442(3) 0.5890(3) 0.4968(6) 0.0509(16) Uani 1 1 d .
C7 C 0.5370(3) 0.5182(3) 0.4901(6) 0.0466(15) Uani 1 1 d .
O1 O 0.6667 0.3333 0.774(13) 0.40(11) Uiso 0.25 3 d SP
O2 O 0.631(9) 0.426(9) 0.681(15) 0.21(7) Uiso 0.08 1 d P

loop_
_atom_site_aniso_label
_atom_site_aniso_U_11
_atom_site_aniso_U_22
_atom_site_aniso_U_33
_atom_site_aniso_U_23
_atom_site_aniso_U_13
_atom_site_aniso_U_12
I1 0.0628(4) 0.0670(4) 0.0701(4) -0.0082(3) 0.0008(2) 0.0271(3)
Cd1 0.0465(3) 0.0324(3) 0.0817(4) -0.0088(2) -0.0168(2) 0.0120(2)
N1 0.028(2) 0.038(3) 0.076(4) -0.011(3) 0.003(2) 0.014(2)
N2 0.034(3) 0.032(3) 0.074(4) -0.007(2) 0.006(3) 0.012(2)
N3 0.045(3) 0.036(3) 0.074(4) -0.006(3) 0.011(3) 0.019(2)
N4 0.038(3) 0.055(4) 0.086(4) -0.011(3) -0.002(3) 0.013(3)
C1 0.040(4) 0.083(7) 0.130(8) -0.024(6) -0.007(5) 0.004(4)
C2 0.070(7) 0.073(7) 0.178(12) -0.047(7) -0.028(7) 0.003(6)
C3 0.078(7) 0.075(7) 0.154(10) -0.057(7) -0.004(7) 0.013(6)
C4 0.065(5) 0.057(5) 0.111(7) -0.037(5) 0.003(5) 0.019(4)
C5 0.042(4) 0.042(4) 0.069(4) -0.009(3) -0.001(3) 0.014(3)
C6 0.046(4) 0.040(3) 0.065(4) -0.002(3) 0.006(3) 0.021(3)
C7 0.035(3) 0.035(3) 0.073(4) 0.002(3) 0.012(3) 0.020(3)

loop_
_atom_type_symbol
_atom_type_description
_atom_type_scat_dispersion_real
_atom_type_scat_dispersion_imag
_atom_type_scat_source
C C 0.0033 0.0016 'International Tables Vol C Tables 4.2.6.8 and 6.1.1.4'
H H 0.0000 0.0000 'International Tables Vol C Tables 4.2.6.8 and 6.1.1.4'
Cd Cd -0.8075 1.2024 'International Tables Vol C Tables 4.2.6.8 and 6.1.1.4'
I I -0.4742 1.8119 'International Tables Vol C Tables 4.2.6.8 and 6.1.1.4'
N N 0.0061 0.0033 'International Tables Vol C Tables 4.2.6.8 and 6.1.1.4'
O O 0.0106 0.0060 'International Tables Vol C Tables 4.2.6.8 and 6.1.1.4'

loop_
_geom_angle_atom_site_label_1
_geom_angle_atom_site_label_2
_geom_angle_atom_site_label_3
_geom_angle
_geom_angle_site_symmetry_1
_geom_angle_site_symmetry_3
Cd1 I1 Cd1 90.488(17) . 17
I1 Cd1 I1 100.48(3) . 18_545
N1 Cd1 I1 96.42(13) . .
N1 Cd1 I1 97.11(15) . 18_545
N1 Cd1 N2 149.50(19) . 18_545
N1 Cd1 N4 93.3(2) . 18_545
N2 Cd1 I1 91.96(13) 18_545 18_545
N2 Cd1 I1 110.51(15) 18_545 .
N2 Cd1 N4 69.14(19) 18_545 18_545
N4 Cd1 I1 99.14(16) 18_545 .
N4 Cd1 I1 156.58(15) 18_545 18_545
N2 N1 Cd1 122.9(4) . .
C7 N1 Cd1 131.7(4) . .
C7 N1 N2 105.2(5) . .
N1 N2 Cd1 131.9(4) . 17
C6 N2 Cd1 121.2(4) . 17
C6 N2 N1 106.7(5) . .
C7 N3 C6 100.9(5) . .
C1 N4 Cd1 127.1(6) . 17
C1 N4 C5 118.1(7) . .
C5 N4 Cd1 114.7(4) . 17
N4 C1 H1 119.2 . .
N4 C1 C2 121.5(9) . .
C2 C1 H1 119.2 . .
C1 C2 H2 120.2 . .
C3 C2 C1 119.7(9) . .
C3 C2 H2 120.2 . .
C2 C3 H3 120.4 . .
C2 C3 C4 119.3(9) . .
C4 C3 H3 120.4 . .
C3 C4 H4 120.5 . .
C5 C4 C3 118.9(9) . .
C5 C4 H4 120.5 . .
N4 C5 C4 122.4(7) . .
N4 C5 C6 114.3(6) . .
C4 C5 C6 123.4(7) . .
N2 C6 N3 113.8(6) . .
N2 C6 C5 120.5(6) . .
N3 C6 C5 125.7(6) . .
N1 C7 N3 113.4(5) . .
N1 C7 C7 122.1(7) . 10_666
N3 C7 C7 124.4(7) . 10_666

loop_
_geom_bond_atom_site_label_1
_geom_bond_atom_site_label_2
_geom_bond_distance
_geom_bond_site_symmetry_2
I1 Cd1 2.9036(8) 17
I1 Cd1 2.8295(8) .
Cd1 I1 2.9036(8) 18_545
Cd1 N1 2.235(5) .
Cd1 N2 2.239(5) 18_545
Cd1 N4 2.476(6) 18_545
N1 N2 1.355(7) .
N1 C7 1.339(8) .
N2 Cd1 2.239(5) 17
N2 C6 1.313(8) .
N3 C6 1.351(8) .
N3 C7 1.351(8) .
N4 Cd1 2.476(6) 17
N4 C1 1.342(9) .
N4 C5 1.355(9) .
C1 H1 0.9300 .
C1 C2 1.380(14) .
C2 H2 0.9300 .
C2 C3 1.364(15) .
C3 H3 0.9300 .
C3 C4 1.373(12) .
C4 H4 0.9300 .
C4 C5 1.368(10) .
C5 C6 1.455(9) .
C7 C7 1.435(11) 10_666
O1 O1 1.4(3) 16_656

loop_
_geom_torsion_atom_site_label_1
_geom_torsion_atom_site_label_2
_geom_torsion_atom_site_label_3
_geom_torsion_atom_site_label_4
_geom_torsion
_geom_torsion_site_symmetry_1
_geom_torsion_site_symmetry_4
I1 Cd1 N1 N2 84.5(5) 18_545 .
I1 Cd1 N1 N2 -17.0(5) . .
I1 Cd1 N1 C7 -89.9(6) 18_545 .
I1 Cd1 N1 C7 168.7(6) . .
Cd1 I1 Cd1 I1 -78.13(2) 17 18_545
Cd1 I1 Cd1 N1 20.35(15) 17 .
Cd1 I1 Cd1 N2 -174.23(14) 17 18_545
Cd1 I1 Cd1 N4 114.73(14) 17 18_545
Cd1 N1 N2 Cd1 -1.7(8) . 17
Cd1 N1 N2 C6 -176.5(5) . .
Cd1 N1 C7 N3 176.1(5) . .
Cd1 N1 C7 C7 -2.9(12) . 10_666
Cd1 N2 C6 N3 -175.0(5) 17 .
Cd1 N2 C6 C5 4.5(9) 17 .
Cd1 N4 C1 C2 176.0(9) 17 .
Cd1 N4 C5 C4 -174.8(7) 17 .
Cd1 N4 C5 C6 4.6(8) 17 .
N1 N2 C6 N3 0.6(8) . .
N1 N2 C6 C5 -180.0(6) . .
N2 Cd1 N1 N2 -169.3(3) 18_545 .
N2 Cd1 N1 C7 16.4(9) 18_545 .
N2 N1 C7 N3 1.0(8) . .
N2 N1 C7 C7 -177.9(8) . 10_666
N4 Cd1 N1 N2 -116.6(5) 18_545 .
N4 Cd1 N1 C7 69.1(6) 18_545 .
N4 C1 C2 C3 -4(2) . .
N4 C5 C6 N2 -6.1(10) . .
N4 C5 C6 N3 173.3(7) . .
C1 N4 C5 C4 0.6(13) . .
C1 N4 C5 C6 180.0(8) . .
C1 C2 C3 C4 4(2) . .
C2 C3 C4 C5 -2.5(19) . .
C3 C4 C5 N4 0.0(15) . .
C3 C4 C5 C6 -179.3(10) . .
C4 C5 C6 N2 173.3(8) . .
C4 C5 C6 N3 -7.3(13) . .
C5 N4 C1 C2 1.2(16) . .
C6 N3 C7 N1 -0.7(8) . .
C6 N3 C7 C7 178.3(9) . 10_666
C7 N1 N2 Cd1 174.0(5) . 17
C7 N1 N2 C6 -0.9(7) . .
C7 N3 C6 N2 0.1(8) . .
C7 N3 C6 C5 -179.4(7) . .
